data_2229821
loop_
_publ_author_name
'Fun, Hoong-Kun'
'Mueangkeaw, Charoensak'
'Ruanwas, Pumsak'
'Chantrapromma, Suchada'

_publ_section_title
;
 1-Methyl-2-[(<i>E</i>)-2,4,5-trimethoxystyryl]pyridinium
 4-methoxybenzenesulfonate monohydrate
;
_journal_coeditor_code RZ2563
_journal_issue 4
_journal_name_full 'Acta Crystallographica Section E'
_journal_page_first o867
_journal_page_last o868
_journal_paper_doi 10.1107/S1600536811008610
_journal_volume 67
_journal_year 2011
_chemical_formula_iupac 'C17 H20 N O3 +, C7 H7 O4 S -, H2 O'
_chemical_formula_moiety 'C17 H20 N O3 +, C7 H7 O4 S -, H2 O'
_chemical_formula_sum 'C24 H29 N O8 S'
_chemical_formula_weight 491.55
_chemical_melting_point_gt 453
_chemical_melting_point_lt 454
_chemical_name_systematic
;
1-Methyl-2-[(<i>E</i>)-2,4,5-trimethoxystyryl]pyridinium
4-methoxybenzenesulfonate monohydrate
;
_space_group_IT_number 2
_symmetry_cell_setting triclinic
_symmetry_space_group_name_Hall '-P 1'
_symmetry_space_group_name_H-M 'P -1'
_atom_sites_solution_hydrogens geom
_atom_sites_solution_primary direct
_atom_sites_solution_secondary difmap
_audit_creation_method SHELXL-97
_cell_angle_alpha 83.950(2)
_cell_angle_beta 81.355(2)
_cell_angle_gamma 81.140(2)
_cell_formula_units_Z 2
_cell_length_a 6.8463(4)
_cell_length_b 10.8855(5)
_cell_length_c 15.8137(8)
_cell_measurement_reflns_used 5219
_cell_measurement_temperature 100
_cell_measurement_theta_max 27.50
_cell_measurement_theta_min 1.90
_cell_volume 1147.14(10)
_computing_cell_refinement 'SAINT (Bruker, 2005)'
_computing_data_collection 'APEX2 (Bruker, 2005)'
_computing_data_reduction 'SAINT (Bruker, 2005)'
_computing_molecular_graphics 'SHELXTL (Sheldrick, 2008)'
_computing_publication_material
;
SHELXTL (Sheldrick, 2008) and PLATON (Spek, 2009)
;
_computing_structure_refinement 'SHELXTL (Sheldrick, 2008)'
_computing_structure_solution 'SHELXTL (Sheldrick, 2008)'
_diffrn_ambient_temperature 100
_diffrn_measured_fraction_theta_full 0.992
_diffrn_measured_fraction_theta_max 0.992
_diffrn_measurement_device_type 'Bruker APEXII CCD area-detector'
_diffrn_measurement_method '\f and \w'
_diffrn_radiation_monochromator graphite
_diffrn_radiation_source 'sealed tube'
_diffrn_radiation_type MoK\a
_diffrn_radiation_wavelength 0.71073
_diffrn_reflns_av_R_equivalents 0.0442
_diffrn_reflns_av_sigmaI/netI 0.0362
_diffrn_reflns_limit_h_max 8
_diffrn_reflns_limit_h_min -8
_diffrn_reflns_limit_k_max 14
_diffrn_reflns_limit_k_min -14
_diffrn_reflns_limit_l_max 20
_diffrn_reflns_limit_l_min -20
_diffrn_reflns_number 20386
_diffrn_reflns_theta_full 27.50
_diffrn_reflns_theta_max 27.50
_diffrn_reflns_theta_min 1.90
_diffrn_standards_number 0
_exptl_absorpt_coefficient_mu 0.193
_exptl_absorpt_correction_T_max 0.9889
_exptl_absorpt_correction_T_min 0.9267
_exptl_absorpt_correction_type multi-scan
_exptl_absorpt_process_details '(SADABS; Bruker, 2005)'
_exptl_crystal_colour Orange
_exptl_crystal_density_diffrn 1.423
_exptl_crystal_density_method 'not measured'
_exptl_crystal_description needle
_exptl_crystal_F_000 520
_exptl_crystal_size_max 0.40
_exptl_crystal_size_mid 0.08
_exptl_crystal_size_min 0.06
_refine_diff_density_max 0.538
_refine_diff_density_min -0.563
_refine_ls_extinction_method none
_refine_ls_goodness_of_fit_ref 1.051
_refine_ls_hydrogen_treatment mixed
_refine_ls_matrix_type full
_refine_ls_number_parameters 320
_refine_ls_number_reflns 5219
_refine_ls_number_restraints 0
_refine_ls_restrained_S_all 1.051
_refine_ls_R_factor_all 0.0518
_refine_ls_R_factor_gt 0.0453
_refine_ls_shift/su_max 0.001
_refine_ls_shift/su_mean 0.001
_refine_ls_structure_factor_coef Fsqd
_refine_ls_weighting_details 'calc w=1/[\s^2^(Fo^2^)+(0.0633P)^2^+0.7052P] where P=(Fo^2^+2Fc^2^)/3'
_refine_ls_weighting_scheme calc
_refine_ls_wR_factor_gt 0.1195
_refine_ls_wR_factor_ref 0.1242
_reflns_number_gt 4534
_reflns_number_total 5219
_reflns_threshold_expression I>2\s(I)
_cod_data_source_file rz2563.cif
_cod_data_source_block I
_cod_database_code 2229821
_cod_database_fobs_code 2229821

loop_
_symmetry_equiv_pos_as_xyz
'x, y, z'
'-x, -y, -z'

loop_
_atom_site_type_symbol
_atom_site_label
_atom_site_fract_x
_atom_site_fract_y
_atom_site_fract_z
_atom_site_U_iso_or_equiv
_atom_site_adp_type
_atom_site_calc_flag
_atom_site_refinement_flags
_atom_site_occupancy
_atom_site_disorder_assembly
_atom_site_disorder_group
O O1 0.66045(19) 0.25805(10) 0.59540(7) 0.0188(3) Uani d . 1 . .
O O2 0.68611(19) 0.08432(10) 0.71952(7) 0.0175(3) Uani d . 1 . .
O O3 0.80545(19) -0.23713(10) 0.52116(7) 0.0179(3) Uani d . 1 . .
N N1 0.9833(2) -0.28189(12) 0.22686(9) 0.0161(3) Uani d . 1 . .
C C1 1.0348(3) -0.30052(16) 0.14228(11) 0.0190(3) Uani d . 1 . .
H H1A 1.0992 -0.3781 0.1266 0.023 Uiso calc R 1 . .
C C2 0.9938(3) -0.20721(16) 0.07975(11) 0.0206(4) Uani d . 1 . .
H H2A 1.0305 -0.2204 0.0220 0.025 Uiso calc R 1 . .
C C3 0.8952(3) -0.09151(16) 0.10463(11) 0.0204(4) Uani d . 1 . .
H H3A 0.8652 -0.0269 0.0632 0.024 Uiso calc R 1 . .
C C4 0.8425(3) -0.07334(15) 0.19030(11) 0.0180(3) Uani d . 1 . .
H H4A 0.7758 0.0035 0.2063 0.022 Uiso calc R 1 . .
C C5 0.8881(2) -0.16930(15) 0.25392(11) 0.0162(3) Uani d . 1 . .
C C6 0.8438(3) -0.15693(15) 0.34518(11) 0.0170(3) Uani d . 1 . .
H H6A 0.8501 -0.2293 0.3822 0.020 Uiso calc R 1 . .
C C7 0.7939(2) -0.04592(15) 0.37962(10) 0.0156(3) Uani d . 1 . .
H H7A 0.7785 0.0241 0.3408 0.019 Uiso calc R 1 . .
C C8 0.7615(2) -0.02274(14) 0.46947(10) 0.0146(3) Uani d . 1 . .
C C9 0.7239(2) 0.10386(14) 0.48848(10) 0.0151(3) Uani d . 1 . .
H H9A 0.7169 0.1661 0.4435 0.018 Uiso calc R 1 . .
C C10 0.6973(2) 0.13751(14) 0.57154(10) 0.0145(3) Uani d . 1 . .
C C11 0.7094(2) 0.04381(14) 0.63954(10) 0.0146(3) Uani d . 1 . .
C C12 0.7439(2) -0.08119(14) 0.62344(10) 0.0157(3) Uani d . 1 . .
H H12A 0.7494 -0.1428 0.6688 0.019 Uiso calc R 1 . .
C C13 0.7702(2) -0.11436(14) 0.53926(11) 0.0147(3) Uani d . 1 . .
C C14 1.0358(3) -0.38729(15) 0.29003(11) 0.0205(4) Uani d . 1 . .
H H14A 1.1044 -0.4574 0.2604 0.031 Uiso calc R 1 . .
H H14B 0.9164 -0.4098 0.3242 0.031 Uiso calc R 1 . .
H H14C 1.1208 -0.3631 0.3266 0.031 Uiso calc R 1 . .
C C15 0.6289(3) 0.35323(15) 0.52829(11) 0.0229(4) Uani d . 1 . .
H H15A 0.5949 0.4327 0.5519 0.034 Uiso calc R 1 . .
H H15B 0.5219 0.3379 0.4997 0.034 Uiso calc R 1 . .
H H15C 0.7485 0.3535 0.4879 0.034 Uiso calc R 1 . .
C C16 0.7042(3) -0.00944(15) 0.79006(10) 0.0182(3) Uani d . 1 . .
H H16A 0.6872 0.0300 0.8427 0.027 Uiso calc R 1 . .
H H16B 0.8338 -0.0583 0.7821 0.027 Uiso calc R 1 . .
H H16C 0.6036 -0.0627 0.7925 0.027 Uiso calc R 1 . .
C C17 0.8118(3) -0.33027(15) 0.59227(11) 0.0205(4) Uani d . 1 . .
H H17A 0.8410 -0.4116 0.5713 0.031 Uiso calc R 1 . .
H H17B 0.6849 -0.3229 0.6280 0.031 Uiso calc R 1 . .
H H17C 0.9137 -0.3187 0.6251 0.031 Uiso calc R 1 . .
S S1 0.74248(6) 0.29952(4) 0.22553(3) 0.01886(12) Uani d . 1 . .
O O4 0.7780(2) 0.31567(12) 0.31164(9) 0.0316(3) Uani d . 1 . .
O O5 0.9172(2) 0.24169(11) 0.17148(9) 0.0286(3) Uani d . 1 . .
O O6 0.5690(2) 0.23666(11) 0.22522(9) 0.0247(3) Uani d . 1 . .
O O7 0.49664(19) 0.80352(10) 0.06333(8) 0.0205(3) Uani d . 1 . .
C C18 0.6572(3) 0.59021(15) 0.04644(11) 0.0181(3) Uani d . 1 . .
H H18A 0.6807 0.6042 -0.0130 0.022 Uiso calc R 1 . .
C C19 0.7175(3) 0.47361(15) 0.08730(11) 0.0181(3) Uani d . 1 . .
H H19A 0.7829 0.4095 0.0546 0.022 Uiso calc R 1 . .
C C20 0.6816(2) 0.45156(14) 0.17576(11) 0.0161(3) Uani d . 1 . .
C C21 0.5851(3) 0.54790(15) 0.22507(11) 0.0178(3) Uani d . 1 . .
H H21A 0.5607 0.5335 0.2845 0.021 Uiso calc R 1 . .
C C22 0.5252(3) 0.66499(15) 0.18597(11) 0.0179(3) Uani d . 1 . .
H H22A 0.4620 0.7293 0.2189 0.021 Uiso calc R 1 . .
C C23 0.5608(3) 0.68533(14) 0.09672(11) 0.0160(3) Uani d . 1 . .
C C24 0.5288(3) 0.82721(16) -0.02806(11) 0.0248(4) Uani d . 1 . .
H H24A 0.4792 0.9127 -0.0437 0.037 Uiso calc R 1 . .
H H24B 0.4596 0.7735 -0.0536 0.037 Uiso calc R 1 . .
H H24C 0.6690 0.8113 -0.0482 0.037 Uiso calc R 1 . .
O O1W 0.2248(2) 0.38849(12) 0.16774(9) 0.0228(3) Uani d . 1 . .
H H2W1 0.320(5) 0.349(3) 0.1858(17) 0.047(8) Uiso d . 1 . .
H H1W1 0.134(4) 0.342(3) 0.1731(16) 0.043(7) Uiso d . 1 . .

loop_
_atom_site_aniso_label
_atom_site_aniso_U_11
_atom_site_aniso_U_22
_atom_site_aniso_U_33
_atom_site_aniso_U_12
_atom_site_aniso_U_13
_atom_site_aniso_U_23
O1 0.0289(7) 0.0070(5) 0.0203(6) 0.0022(5) -0.0065(5) -0.0025(4)
O2 0.0255(7) 0.0094(5) 0.0168(5) 0.0022(5) -0.0041(5) -0.0017(4)
O3 0.0261(7) 0.0076(5) 0.0194(6) 0.0010(5) -0.0035(5) -0.0027(4)
N1 0.0164(7) 0.0121(6) 0.0201(7) 0.0002(5) -0.0046(5) -0.0038(5)
C1 0.0172(8) 0.0170(8) 0.0234(8) -0.0001(6) -0.0026(7) -0.0083(6)
C2 0.0195(9) 0.0226(8) 0.0197(8) -0.0011(7) -0.0023(7) -0.0057(7)
C3 0.0215(9) 0.0173(8) 0.0222(8) -0.0011(7) -0.0049(7) -0.0005(6)
C4 0.0179(8) 0.0130(7) 0.0233(8) -0.0002(6) -0.0043(7) -0.0037(6)
C5 0.0143(8) 0.0131(7) 0.0223(8) -0.0014(6) -0.0039(6) -0.0051(6)
C6 0.0176(8) 0.0133(7) 0.0198(8) 0.0000(6) -0.0030(6) -0.0019(6)
C7 0.0143(8) 0.0132(7) 0.0189(7) 0.0003(6) -0.0029(6) -0.0023(6)
C8 0.0127(8) 0.0122(7) 0.0191(8) 0.0004(6) -0.0031(6) -0.0034(6)
C9 0.0151(8) 0.0102(7) 0.0191(7) 0.0001(6) -0.0027(6) 0.0000(6)
C10 0.0139(8) 0.0082(7) 0.0212(8) 0.0018(6) -0.0037(6) -0.0034(6)
C11 0.0140(8) 0.0114(7) 0.0179(7) 0.0020(6) -0.0023(6) -0.0037(6)
C12 0.0177(8) 0.0099(7) 0.0187(8) 0.0003(6) -0.0032(6) -0.0003(6)
C13 0.0130(8) 0.0076(7) 0.0234(8) 0.0008(6) -0.0026(6) -0.0037(6)
C14 0.0265(10) 0.0130(7) 0.0211(8) 0.0038(7) -0.0058(7) -0.0028(6)
C15 0.0365(11) 0.0087(7) 0.0243(8) -0.0006(7) -0.0105(8) -0.0002(6)
C16 0.0240(9) 0.0128(7) 0.0171(7) 0.0008(6) -0.0046(7) -0.0007(6)
C17 0.0281(10) 0.0094(7) 0.0237(8) 0.0011(6) -0.0068(7) -0.0005(6)
S1 0.0190(2) 0.01144(19) 0.0263(2) -0.00110(15) -0.00810(17) 0.00317(15)
O4 0.0422(9) 0.0235(7) 0.0317(7) -0.0056(6) -0.0193(6) 0.0066(5)
O5 0.0217(7) 0.0145(6) 0.0458(8) 0.0037(5) -0.0020(6) 0.0016(5)
O6 0.0238(7) 0.0155(6) 0.0354(7) -0.0045(5) -0.0081(6) 0.0038(5)
O7 0.0276(7) 0.0102(5) 0.0219(6) 0.0033(5) -0.0037(5) -0.0008(4)
C18 0.0233(9) 0.0126(7) 0.0182(7) -0.0006(6) -0.0029(7) -0.0027(6)
C19 0.0211(9) 0.0113(7) 0.0221(8) 0.0002(6) -0.0034(7) -0.0052(6)
C20 0.0149(8) 0.0111(7) 0.0230(8) -0.0015(6) -0.0057(6) -0.0009(6)
C21 0.0186(9) 0.0164(8) 0.0185(8) -0.0024(6) -0.0024(6) -0.0018(6)
C22 0.0187(8) 0.0132(7) 0.0214(8) 0.0009(6) -0.0023(7) -0.0052(6)
C23 0.0167(8) 0.0089(7) 0.0223(8) 0.0000(6) -0.0053(6) -0.0001(6)
C24 0.0334(11) 0.0155(8) 0.0234(9) 0.0041(7) -0.0067(8) 0.0016(7)
O1W 0.0200(7) 0.0185(6) 0.0297(7) 0.0000(6) -0.0035(6) -0.0046(5)

loop_
_atom_type_symbol
_atom_type_description
_atom_type_scat_dispersion_real
_atom_type_scat_dispersion_imag
_atom_type_scat_source
C C 0.0033 0.0016 'International Tables Vol C Tables 4.2.6.8 and 6.1.1.4'
H H 0.0000 0.0000 'International Tables Vol C Tables 4.2.6.8 and 6.1.1.4'
N N 0.0061 0.0033 'International Tables Vol C Tables 4.2.6.8 and 6.1.1.4'
O O 0.0106 0.0060 'International Tables Vol C Tables 4.2.6.8 and 6.1.1.4'
S S 0.1246 0.1234 'International Tables Vol C Tables 4.2.6.8 and 6.1.1.4'

loop_
_geom_angle_atom_site_label_1
_geom_angle_atom_site_label_2
_geom_angle_atom_site_label_3
_geom_angle_site_symmetry_1
_geom_angle_site_symmetry_3
_geom_angle
_geom_angle_publ_flag
C10 O1 C15 . . 115.80(12) ?
C11 O2 C16 . . 116.97(12) ?
C13 O3 C17 . . 117.46(12) ?
C1 N1 C5 . . 122.06(14) ?
C1 N1 C14 . . 117.55(13) ?
C5 N1 C14 . . 120.39(13) ?
N1 C1 C2 . . 121.19(15) ?
N1 C1 H1A . . 119.4 ?
C2 C1 H1A . . 119.4 ?
C1 C2 C3 . . 118.52(15) ?
C1 C2 H2A . . 120.7 ?
C3 C2 H2A . . 120.7 ?
C4 C3 C2 . . 120.05(16) ?
C4 C3 H3A . . 120.0 ?
C2 C3 H3A . . 120.0 ?
C3 C4 C5 . . 120.90(15) ?
C3 C4 H4A . . 119.5 ?
C5 C4 H4A . . 119.5 ?
N1 C5 C4 . . 117.27(14) ?
N1 C5 C6 . . 118.25(14) ?
C4 C5 C6 . . 124.48(14) ?
C7 C6 C5 . . 123.58(15) ?
C7 C6 H6A . . 118.2 ?
C5 C6 H6A . . 118.2 ?
C6 C7 C8 . . 127.96(15) ?
C6 C7 H7A . . 116.0 ?
C8 C7 H7A . . 116.0 ?
C13 C8 C9 . . 117.33(14) ?
C13 C8 C7 . . 125.88(14) ?
C9 C8 C7 . . 116.76(14) ?
C10 C9 C8 . . 122.01(14) ?
C10 C9 H9A . . 119.0 ?
C8 C9 H9A . . 119.0 ?
O1 C10 C9 . . 125.62(14) ?
O1 C10 C11 . . 115.21(13) ?
C9 C10 C11 . . 119.17(14) ?
O2 C11 C12 . . 123.81(14) ?
O2 C11 C10 . . 115.77(13) ?
C12 C11 C10 . . 120.41(14) ?
C11 C12 C13 . . 120.01(14) ?
C11 C12 H12A . . 120.0 ?
C13 C12 H12A . . 120.0 ?
O3 C13 C12 . . 121.44(14) ?
O3 C13 C8 . . 117.52(14) ?
C12 C13 C8 . . 121.04(14) ?
N1 C14 H14A . . 109.5 ?
N1 C14 H14B . . 109.5 ?
H14A C14 H14B . . 109.5 ?
N1 C14 H14C . . 109.5 ?
H14A C14 H14C . . 109.5 ?
H14B C14 H14C . . 109.5 ?
O1 C15 H15A . . 109.5 ?
O1 C15 H15B . . 109.5 ?
H15A C15 H15B . . 109.5 ?
O1 C15 H15C . . 109.5 ?
H15A C15 H15C . . 109.5 ?
H15B C15 H15C . . 109.5 ?
O2 C16 H16A . . 109.5 ?
O2 C16 H16B . . 109.5 ?
H16A C16 H16B . . 109.5 ?
O2 C16 H16C . . 109.5 ?
H16A C16 H16C . . 109.5 ?
H16B C16 H16C . . 109.5 ?
O3 C17 H17A . . 109.5 ?
O3 C17 H17B . . 109.5 ?
H17A C17 H17B . . 109.5 ?
O3 C17 H17C . . 109.5 ?
H17A C17 H17C . . 109.5 ?
H17B C17 H17C . . 109.5 ?
O4 S1 O6 . . 112.62(8) ?
O4 S1 O5 . . 114.15(9) ?
O6 S1 O5 . . 111.56(8) ?
O4 S1 C20 . . 106.30(8) ?
O6 S1 C20 . . 105.60(7) ?
O5 S1 C20 . . 105.85(8) ?
C23 O7 C24 . . 117.05(13) ?
C23 C18 C19 . . 118.51(15) ?
C23 C18 H18A . . 120.7 ?
C19 C18 H18A . . 120.7 ?
C20 C19 C18 . . 121.16(15) ?
C20 C19 H19A . . 119.4 ?
C18 C19 H19A . . 119.4 ?
C19 C20 C21 . . 119.53(15) ?
C19 C20 S1 . . 120.26(12) ?
C21 C20 S1 . . 120.06(13) ?
C22 C21 C20 . . 120.38(15) ?
C22 C21 H21A . . 119.8 ?
C20 C21 H21A . . 119.8 ?
C21 C22 C23 . . 119.36(15) ?
C21 C22 H22A . . 120.3 ?
C23 C22 H22A . . 120.3 ?
O7 C23 C18 . . 123.36(15) ?
O7 C23 C22 . . 115.59(14) ?
C18 C23 C22 . . 121.05(15) ?
O7 C24 H24A . . 109.5 ?
O7 C24 H24B . . 109.5 ?
H24A C24 H24B . . 109.5 ?
O7 C24 H24C . . 109.5 ?
H24A C24 H24C . . 109.5 ?
H24B C24 H24C . . 109.5 ?
H2W1 O1W H1W1 . . 109(3) ?

loop_
_geom_bond_atom_site_label_1
_geom_bond_atom_site_label_2
_geom_bond_site_symmetry_2
_geom_bond_distance
_geom_bond_publ_flag
O1 C10 . 1.3789(18) ?
O1 C15 . 1.4194(19) ?
O2 C11 . 1.3620(19) ?
O2 C16 . 1.4366(19) ?
O3 C13 . 1.3736(18) ?
O3 C17 . 1.4335(19) ?
N1 C1 . 1.359(2) ?
N1 C5 . 1.375(2) ?
N1 C14 . 1.477(2) ?
C1 C2 . 1.368(2) ?
C1 H1A . 0.9300 ?
C2 C3 . 1.400(2) ?
C2 H2A . 0.9300 ?
C3 C4 . 1.376(2) ?
C3 H3A . 0.9300 ?
C4 C5 . 1.405(2) ?
C4 H4A . 0.9300 ?
C5 C6 . 1.446(2) ?
C6 C7 . 1.352(2) ?
C6 H6A . 0.9300 ?
C7 C8 . 1.448(2) ?
C7 H7A . 0.9300 ?
C8 C13 . 1.409(2) ?
C8 C9 . 1.418(2) ?
C9 C10 . 1.379(2) ?
C9 H9A . 0.9300 ?
C10 C11 . 1.405(2) ?
C11 C12 . 1.389(2) ?
C12 C13 . 1.394(2) ?
C12 H12A . 0.9300 ?
C14 H14A . 0.9600 ?
C14 H14B . 0.9600 ?
C14 H14C . 0.9600 ?
C15 H15A . 0.9600 ?
C15 H15B . 0.9600 ?
C15 H15C . 0.9600 ?
C16 H16A . 0.9600 ?
C16 H16B . 0.9600 ?
C16 H16C . 0.9600 ?
C17 H17A . 0.9600 ?
C17 H17B . 0.9600 ?
C17 H17C . 0.9600 ?
S1 O4 . 1.4518(14) ?
S1 O6 . 1.4602(13) ?
S1 O5 . 1.4603(14) ?
S1 C20 . 1.7730(16) ?
O7 C23 . 1.3710(18) ?
O7 C24 . 1.431(2) ?
C18 C23 . 1.395(2) ?
C18 C19 . 1.395(2) ?
C18 H18A . 0.9300 ?
C19 C20 . 1.385(2) ?
C19 H19A . 0.9300 ?
C20 C21 . 1.396(2) ?
C21 C22 . 1.387(2) ?
C21 H21A . 0.9300 ?
C22 C23 . 1.396(2) ?
C22 H22A . 0.9300 ?
C24 H24A . 0.9600 ?
C24 H24B . 0.9600 ?
C24 H24C . 0.9600 ?
O1W H2W1 . 0.80(3) ?
O1W H1W1 . 0.84(3) ?

loop_
_geom_hbond_atom_site_label_D
_geom_hbond_atom_site_label_H
_geom_hbond_atom_site_label_A
_geom_hbond_site_symmetry_A
_geom_hbond_distance_DH
_geom_hbond_distance_HA
_geom_hbond_distance_DA
_geom_hbond_angle_DHA
_geom_hbond_publ_flag
O1W H2W1 O6 1_555 0.80(3) 2.08(3) 2.8703(19) 175(3) y
O1W H1W1 O5 1_455 0.85(3) 1.98(3) 2.8233(19) 173(2) y
C9 H9A O4 1_555 0.93 2.53 3.445(2) 167 y
C14 H14A O1W 1_645 0.96 2.32 3.262(2) 168 y
C14 H14C O1 2_756 0.96 2.54 3.487(2) 168 y
C16 H16A O7 2_666 0.96 2.53 3.388(2) 149 y
C16 H16B O5 2_756 0.96 2.54 3.408(2) 150 y
C16 H16C O6 2_656 0.96 2.44 3.371(2) 163 y
C17 H17C O4 2_756 0.96 2.47 3.419(2) 168 y
C18 H18A O1W 2_665 0.93 2.43 3.354(2) 171 y
C22 H22A O2 2_666 0.93 2.36 3.281(2) 170 y

loop_
_geom_torsion_atom_site_label_1
_geom_torsion_atom_site_label_2
_geom_torsion_atom_site_label_3
_geom_torsion_atom_site_label_4
_geom_torsion_site_symmetry_1
_geom_torsion_site_symmetry_2
_geom_torsion_site_symmetry_3
_geom_torsion_site_symmetry_4
_geom_torsion
_geom_torsion_publ_flag
C5 N1 C1 C2 . . . . 0.0(3) ?
C14 N1 C1 C2 . . . . -179.20(16) ?
N1 C1 C2 C3 . . . . -0.6(3) ?
C1 C2 C3 C4 . . . . 0.3(3) ?
C2 C3 C4 C5 . . . . 0.7(3) ?
C1 N1 C5 C4 . . . . 0.9(2) ?
C14 N1 C5 C4 . . . . -179.92(15) ?
C1 N1 C5 C6 . . . . -178.33(15) ?
C14 N1 C5 C6 . . . . 0.8(2) ?
C3 C4 C5 N1 . . . . -1.2(2) ?
C3 C4 C5 C6 . . . . 177.98(16) ?
N1 C5 C6 C7 . . . . 164.26(17) ?
C4 C5 C6 C7 . . . . -14.9(3) ?
C5 C6 C7 C8 . . . . -174.98(16) ?
C6 C7 C8 C13 . . . . -2.2(3) ?
C6 C7 C8 C9 . . . . 175.70(17) ?
C13 C8 C9 C10 . . . . 0.2(2) ?
C7 C8 C9 C10 . . . . -177.85(15) ?
C15 O1 C10 C9 . . . . 6.4(2) ?
C15 O1 C10 C11 . . . . -174.21(15) ?
C8 C9 C10 O1 . . . . 179.91(15) ?
C8 C9 C10 C11 . . . . 0.6(3) ?
C16 O2 C11 C12 . . . . 1.7(2) ?
C16 O2 C11 C10 . . . . -178.06(14) ?
O1 C10 C11 O2 . . . . -0.9(2) ?
C9 C10 C11 O2 . . . . 178.52(15) ?
O1 C10 C11 C12 . . . . 179.34(15) ?
C9 C10 C11 C12 . . . . -1.2(2) ?
O2 C11 C12 C13 . . . . -178.62(15) ?
C10 C11 C12 C13 . . . . 1.1(3) ?
C17 O3 C13 C12 . . . . 0.7(2) ?
C17 O3 C13 C8 . . . . -179.24(14) ?
C11 C12 C13 O3 . . . . 179.71(15) ?
C11 C12 C13 C8 . . . . -0.3(3) ?
C9 C8 C13 O3 . . . . 179.62(14) ?
C7 C8 C13 O3 . . . . -2.5(2) ?
C9 C8 C13 C12 . . . . -0.4(2) ?
C7 C8 C13 C12 . . . . 177.53(16) ?
C23 C18 C19 C20 . . . . 0.5(3) ?
C18 C19 C20 C21 . . . . -0.6(3) ?
C18 C19 C20 S1 . . . . 175.15(13) ?
O4 S1 C20 C19 . . . . 153.77(14) ?
O6 S1 C20 C19 . . . . -86.39(15) ?
O5 S1 C20 C19 . . . . 32.02(16) ?
O4 S1 C20 C21 . . . . -30.55(17) ?
O6 S1 C20 C21 . . . . 89.30(15) ?
O5 S1 C20 C21 . . . . -152.29(14) ?
C19 C20 C21 C22 . . . . 0.0(3) ?
S1 C20 C21 C22 . . . . -175.73(13) ?
C20 C21 C22 C23 . . . . 0.6(3) ?
C24 O7 C23 C18 . . . . 1.2(2) ?
C24 O7 C23 C22 . . . . -179.31(15) ?
C19 C18 C23 O7 . . . . 179.53(15) ?
C19 C18 C23 C22 . . . . 0.1(3) ?
C21 C22 C23 O7 . . . . 179.87(15) ?
C21 C22 C23 C18 . . . . -0.6(3) ?

loop_
_cod_related_entry_id
_cod_related_entry_database
_cod_related_entry_code
1 ChemSpider 30656611
